data_7714216
loop_
_publ_author_name
'Battistin, Federica'
'Fernandes, C\'elia'
'Raposinho, Paula D.'
'Blacque, Olivier'
'Paulo, Ant\'onio Rocha'
'Alberto, Roger'

_publ_section_title
;
 In vivo and in vitro studies of [M(\h6-pseudoerlotinib)2]+ sandwich
 complexes (M = Re, 99mTc)
;
_journal_name_full 'Dalton Transactions'
_journal_paper_doi 10.1039/D3DT03011C
_journal_year 2023
_chemical_formula_moiety 'C40 H48 N6 O8 Re, F6 P, 2(Cl), 2(H2 O)'
_chemical_formula_sum 'C40 H52 Cl2 F6 N6 O10 P Re'
_chemical_formula_weight 1178.94
_space_group_crystal_system triclinic
_space_group_IT_number 2
_space_group_name_Hall '-P 1'
_space_group_name_H-M_alt 'P -1'
_atom_sites_solution_hydrogens mixed
_atom_sites_solution_primary dual
_audit_creation_date 2021-10-15
_audit_creation_method
;
Olex2 1.5
(compiled 2021.08.20 svn.r13c46975 for OlexSys, GUI svn.r6405)
;
_audit_update_record
;
2023-09-06 deposited with the CCDC.	2023-10-12 downloaded from the CCDC.
;
_cell_angle_alpha 73.359(2)
_cell_angle_beta 71.7530(10)
_cell_angle_gamma 75.7690(10)
_cell_formula_units_Z 2
_cell_length_a 11.06150(10)
_cell_length_b 13.8305(3)
_cell_length_c 16.0904(3)
_cell_measurement_reflns_used 39858
_cell_measurement_temperature 160(1)
_cell_measurement_theta_max 78.7810
_cell_measurement_theta_min 2.9680
_cell_volume 2206.68(7)
_computing_cell_refinement 'CrysAlisPro 1.171.41.113a (Rigaku OD, 2021)'
_computing_data_collection 'CrysAlisPro 1.171.41.113a (Rigaku OD, 2021)'
_computing_data_reduction 'CrysAlisPro 1.171.41.113a (Rigaku OD, 2021)'
_computing_molecular_graphics 'Olex2 1.5 (Dolomanov et al., 2009)'
_computing_publication_material 'Olex2 1.5 (Dolomanov et al., 2009)'
_computing_structure_refinement 'SHELXL (Sheldrick, 2015b)'
_computing_structure_solution 'SHELXT (Sheldrick, 2015a)'
_diffrn_ambient_environment N~2~
_diffrn_ambient_temperature 160(1)
_diffrn_detector 'Hybrid Pixel Array Detector'
_diffrn_detector_area_resol_mean 5.8140
_diffrn_detector_type 'Pilatus 200K'
_diffrn_measured_fraction_theta_full 0.998
_diffrn_measured_fraction_theta_max 0.996
_diffrn_measurement_details
;
List of Runs (angles in degrees, time in seconds):

  # Type    Start    End  Width  t~exp~   \w     \q     \k     \f   Frames
#--------------------------------------------------------------------------
  1  \w   -126.00 -78.00   0.50    1.00    --  -51.79 -85.00  79.00   96
  2  \w    -78.00  23.00   0.50    1.00    --  -51.79  85.00-161.00  202
  3  \w    -22.00  78.00   0.50    1.00    --   51.79 -85.00  79.00  200
  4  \w   -161.00 -78.00   0.50    2.00    --  -86.25 -85.00  79.00  166
  5  \w   -112.00 -11.00   0.50    2.00    --  -86.25  85.00-161.00  202
  6  \w     33.00 134.00   0.50    2.00    --  107.75 -85.00  79.00  202
  7  \w    100.00 178.00   0.50    2.00    --  107.75  85.00-161.00  156
  8  \w   -126.00 -73.00   0.50    1.00    --  -51.79-125.00 -90.00  106
  9  \w   -125.00 -29.00   0.50    1.00    --  -51.79 -77.00-180.00  192
 10  \w   -126.00 -73.00   0.50    1.00    --  -51.79-125.00   0.00  106
 11  \w   -124.00 -37.00   0.50    1.00    --  -51.79 -57.00-150.00  174
 12  \w     29.00 125.00   0.50    1.00    --   51.79  77.00  90.00  192
 13  \w   -164.00 -73.00   0.50    2.00    --  -86.25 -30.00  90.00  182
 14  \w    -99.00 -10.00   0.50    2.00    --  -86.25  45.00  30.00  178
 15  \w     91.00 178.00   0.50    2.00    --  107.75  63.00 178.81  174
 16  \w     92.00 178.00   0.50    2.00    --  107.75  61.00 120.00  172
 17  \w     31.00 106.00   0.50    2.00    --  107.75 -94.00-180.00  150
 18  \w     31.00 109.00   0.50    2.00    --  107.75-111.00  60.00  156
 19  \w     94.00 178.00   0.50    2.00    --  107.75  30.00-150.00  168
 20  \w     31.00 109.00   0.50    2.00    --  107.75-111.00  30.00  156
 21  \w     34.00 130.00   0.50    2.00    --  107.75 -77.00-120.00  192
 22  \w     31.00 106.00   0.50    2.00    --  107.75 -94.00 120.00  150
 23  \w     31.00 106.00   0.50    2.00    --  107.75 -94.00 -30.00  150
 24  \w     40.00  91.00   0.50    2.00    --  107.75 -94.00-120.00  102
 25  \w     31.00  77.00   0.50    2.00    --  107.75 -94.00  30.00   92
 26  \w     86.00 116.00   0.50    2.00    --  107.75 -45.00  90.00   60
 27  \w     99.00 133.00   0.50    2.00    --  107.75  77.00  30.00   68
 28  \w    138.00 178.00   0.50    2.00    --  107.75  77.00  30.00   80
 29  \w     32.00 109.00   0.50    2.00    --  107.75-111.00 120.00  154
 30  \w     33.00 108.00   0.50    2.00    --  107.75-111.00 -60.00  150
 31  \w     95.00 120.00   0.50    2.00    --  107.75 -30.00-120.00   50
 32  \w     35.00 108.00   0.50    2.00    --  107.75-102.00  -9.58  146
 33  \w     63.00 100.00   0.50    2.00    --  107.75 -94.00  60.00   74
 34  \w     46.00 109.00   0.50    2.00    --  107.75-111.00 -30.00  126
 35  \w     96.00 178.00   0.50    2.00    --  107.75  45.00  90.00  164
 36  \w     50.00 109.00   0.50    2.00    --  107.75-111.00-180.00  118
 37  \w     38.00  67.00   0.50    2.00    --  107.75 -30.00-120.00   58
 38  \w     96.00 174.00   0.50    2.00    --  107.75  15.00-180.00  156
 39  \w     83.00 109.00   0.50    2.00    --  107.75-111.00-120.00   52
 40  \w    122.00 177.00   0.50    2.00    --  107.75  61.00   0.00  110
 41  \w    112.00 167.00   0.50    2.00    --  107.75  15.00 -60.00  110
;
_diffrn_measurement_device 'four-circle diffractometer'
_diffrn_measurement_device_type 'XtaLAB Synergy, Dualflex, Pilatus 200K'
_diffrn_measurement_method '\w scans'
_diffrn_orient_matrix_type 'CrysAlisPro convention (1999,Acta A55,543-557)'
_diffrn_orient_matrix_UB_11 -0.0492896000
_diffrn_orient_matrix_UB_12 0.0923596000
_diffrn_orient_matrix_UB_13 -0.0685644000
_diffrn_orient_matrix_UB_21 -0.0108476000
_diffrn_orient_matrix_UB_22 0.0715707000
_diffrn_orient_matrix_UB_23 0.0607848000
_diffrn_orient_matrix_UB_31 0.1400431000
_diffrn_orient_matrix_UB_32 0.0165255000
_diffrn_orient_matrix_UB_33 -0.0481890000
_diffrn_radiation_monochromator mirror
_diffrn_radiation_probe x-ray
_diffrn_radiation_type 'Cu K\a'
_diffrn_radiation_wavelength 1.54184
_diffrn_reflns_av_R_equivalents 0.0251
_diffrn_reflns_av_unetI/netI 0.0172
_diffrn_reflns_Laue_measured_fraction_full 0.998
_diffrn_reflns_Laue_measured_fraction_max 0.996
_diffrn_reflns_limit_h_max 13
_diffrn_reflns_limit_h_min -12
_diffrn_reflns_limit_k_max 17
_diffrn_reflns_limit_k_min -17
_diffrn_reflns_limit_l_max 20
_diffrn_reflns_limit_l_min -20
_diffrn_reflns_number 46323
_diffrn_reflns_point_group_measured_fraction_full 0.998
_diffrn_reflns_point_group_measured_fraction_max 0.996
_diffrn_reflns_theta_full 67.684
_diffrn_reflns_theta_max 74.499
_diffrn_reflns_theta_min 2.970
_diffrn_source 'micro-focus sealed X-ray tube'
_diffrn_source_type 'PhotonJet (Cu) X-ray Source'
_exptl_absorpt_coefficient_mu 7.636
_exptl_absorpt_correction_T_max 0.838
_exptl_absorpt_correction_T_min 0.394
_exptl_absorpt_correction_type analytical
_exptl_absorpt_process_details
;
CrysAlisPro 1.171.41.113a (Rigaku Oxford Diffraction, 2021)
Analytical numeric absorption correction using a multifaceted crystal
model based on expressions derived by R.C. Clark & J.S. Reid.
(Clark, R. C. & Reid, J. S. (1995). Acta Cryst. A51, 887-897)
Empirical absorption correction using spherical harmonics,
implemented in SCALE3 ABSPACK scaling algorithm.
;
_exptl_crystal_colour yellow
_exptl_crystal_density_diffrn 1.774
_exptl_crystal_description plate
_exptl_crystal_F_000 1184
_exptl_crystal_size_max 0.15
_exptl_crystal_size_mid 0.04
_exptl_crystal_size_min 0.03
_refine_diff_density_max 1.304
_refine_diff_density_min -1.609
_refine_diff_density_rms 0.088
_refine_ls_extinction_method none
_refine_ls_goodness_of_fit_ref 1.130
_refine_ls_hydrogen_treatment mixed
_refine_ls_matrix_type full
_refine_ls_number_parameters 627
_refine_ls_number_reflns 8981
_refine_ls_number_restraints 0
_refine_ls_restrained_S_all 1.130
_refine_ls_R_factor_all 0.0292
_refine_ls_R_factor_gt 0.0287
_refine_ls_shift/su_max 0.002
_refine_ls_shift/su_mean 0.000
_refine_ls_structure_factor_coef Fsqd
_refine_ls_weighting_details 'w=1/[\s^2^(Fo^2^)+(0.0133P)^2^+7.2006P] where P=(Fo^2^+2Fc^2^)/3'
_refine_ls_weighting_scheme calc
_refine_ls_wR_factor_gt 0.0689
_refine_ls_wR_factor_ref 0.0691
_reflns_Friedel_coverage 0.000
_reflns_number_gt 8836
_reflns_number_total 8981
_reflns_threshold_expression 'I > 2\s(I)'
_cod_data_source_file d3dt03011c2.cif
_cod_data_source_block 1
_cod_database_code 7714216
_shelx_space_group_comment
;
The symmetry employed for this shelxl refinement is uniquely defined
by the following loop, which should always be used as a source of
symmetry information in preference to the above space-group names.
They are only intended as comments.
;
_shelx_estimated_absorpt_t_max 0.803
_shelx_estimated_absorpt_t_min 0.394
_olex2_refinement_description
;
1. Fixed Uiso
 At 1.2 times of:
  All C(H) groups, All C(H,H) groups, All N(H) groups
 At 1.5 times of:
  All C(H,H,H) groups, All O(H,H) groups
2. Others
 Sof(O10B)=Sof(H10C)=Sof(H10D)=1-FVAR(1)
 Sof(O10A)=Sof(H10A)=Sof(H10B)=FVAR(1)
 Fixed X: H10C(0.046109) H10D(0.05418)
 Fixed Y: H10C(0.88909) H10D(0.80179)
 Fixed Z: H10C(0.380449) H10D(0.35281)
3.a Free rotating group:
 O9(H9A,H9B), O10A(H10A,H10B)
3.b Secondary CH2 refined with riding coordinates:
 C15(H15A,H15B), C16(H16A,H16B), C18(H18A,H18B), C19(H19A,H19B), C35(H35A,
 H35B), C36(H36A,H36B), C38(H38A,H38B), C39(H39A,H39B)
3.c Aromatic/amide H refined with riding coordinates:
 C2(H2), C3(H3A), C4(H4A), C5(H5), C6(H6A), C8(H8), C11(H11), C14(H14),
 C22(H22), C23(H23), C24(H24), C25(H25), C26(H26), C28(H28), C31(H31), C34(H34)
3.d Idealised Me refined as rotating group:
 C17(H17A,H17B,H17C), C20(H20A,H20B,H20C), C37(H37A,H37B,H37C), C40(H40A,H40B,
 H40C)
;

loop_
_space_group_symop_operation_xyz
'x, y, z'
'-x, -y, -z'

loop_
_atom_site_label
_atom_site_type_symbol
_atom_site_fract_x
_atom_site_fract_y
_atom_site_fract_z
_atom_site_U_iso_or_equiv
_atom_site_adp_type
_atom_site_occupancy
_atom_site_site_symmetry_order
_atom_site_calc_flag
_atom_site_refinement_flags_posn
_atom_site_refinement_flags_adp
_atom_site_refinement_flags_occupancy
_atom_site_disorder_assembly
_atom_site_disorder_group
Re1 Re 0.36009(2) 0.61166(2) 0.84418(2) 0.02091(5) Uani 1 1 d . . . . .
O1 O 0.4269(2) 0.98959(18) 0.32479(15) 0.0262(5) Uani 1 1 d . . . . .
O2 O 0.2322(3) 0.9946(2) 0.23655(19) 0.0396(6) Uani 1 1 d . . . . .
O3 O 0.6717(2) 0.96738(19) 0.24854(16) 0.0289(5) Uani 1 1 d . . . . .
O4 O 0.8033(3) 0.9362(2) 0.0621(2) 0.0446(7) Uani 1 1 d . . . . .
O5 O 0.7437(2) 0.67058(18) 0.30299(15) 0.0265(5) Uani 1 1 d . . . . .
O6 O 0.9923(3) 0.7330(2) 0.2777(2) 0.0463(7) Uani 1 1 d . . . . .
O7 O 0.5709(2) 0.75575(19) 0.21665(16) 0.0280(5) Uani 1 1 d . . . . .
O8 O 0.4631(2) 0.8645(2) 0.01623(17) 0.0335(6) Uani 1 1 d . . . . .
N1 N 0.3918(3) 0.8147(2) 0.66930(19) 0.0229(5) Uani 1 1 d . . . . .
H1 H 0.334(4) 0.841(3) 0.644(3) 0.027 Uiso 1 1 d . U . . .
N2 N 0.6063(3) 0.7526(2) 0.66249(19) 0.0260(6) Uani 1 1 d . . . . .
N3 N 0.7680(3) 0.7810(2) 0.5286(2) 0.0267(6) Uani 1 1 d . . . . .
H3 H 0.846(4) 0.770(3) 0.502(3) 0.032 Uiso 1 1 d . U . . .
N4 N 0.4801(3) 0.5589(2) 0.64036(19) 0.0233(6) Uani 1 1 d . . . . .
H4 H 0.559(4) 0.548(3) 0.618(3) 0.028 Uiso 1 1 d . U . . .
N5 N 0.2729(3) 0.6285(2) 0.62817(19) 0.0255(6) Uani 1 1 d . . . . .
N6 N 0.2299(3) 0.7145(2) 0.49023(19) 0.0258(6) Uani 1 1 d . . . . .
H6 H 0.165(4) 0.759(3) 0.460(3) 0.031 Uiso 1 1 d . U . . .
C1 C 0.3474(3) 0.7750(2) 0.7628(2) 0.0224(6) Uani 1 1 d . . . . .
C2 C 0.4194(3) 0.7623(2) 0.8260(2) 0.0258(7) Uani 1 1 d . . . . .
H2 H 0.503642 0.779193 0.806067 0.031 Uiso 1 1 calc R U . . .
C3 C 0.3648(4) 0.7244(3) 0.9187(2) 0.0280(7) Uani 1 1 d . . . . .
H3A H 0.412552 0.717393 0.960587 0.034 Uiso 1 1 calc R U . . .
C4 C 0.2408(3) 0.6969(3) 0.9500(2) 0.0280(7) Uani 1 1 d . . . . .
H4A H 0.206275 0.669901 1.012097 0.034 Uiso 1 1 calc R U . . .
C5 C 0.1683(3) 0.7102(3) 0.8873(2) 0.0273(7) Uani 1 1 d . . . . .
H5 H 0.083842 0.693759 0.907851 0.033 Uiso 1 1 calc R U . . .
C6 C 0.2214(3) 0.7478(2) 0.7945(2) 0.0236(6) Uani 1 1 d . . . . .
H6A H 0.172990 0.755086 0.752951 0.028 Uiso 1 1 calc R U . . .
C7 C 0.5155(3) 0.8055(2) 0.6192(2) 0.0213(6) Uani 1 1 d . . . . .
C8 C 0.7283(3) 0.7416(3) 0.6157(2) 0.0281(7) Uani 1 1 d . . . . .
H8 H 0.791615 0.702901 0.646458 0.034 Uiso 1 1 calc R U . . .
C9 C 0.6811(3) 0.8356(2) 0.4792(2) 0.0219(6) Uani 1 1 d . . . . .
C10 C 0.5482(3) 0.8487(2) 0.5238(2) 0.0198(6) Uani 1 1 d . . . . .
C11 C 0.4601(3) 0.9013(2) 0.4716(2) 0.0211(6) Uani 1 1 d . . . . .
H11 H 0.370009 0.911124 0.499694 0.025 Uiso 1 1 calc R U . . .
C12 C 0.5032(3) 0.9384(2) 0.3809(2) 0.0220(6) Uani 1 1 d . . . . .
C13 C 0.6393(3) 0.9261(2) 0.3375(2) 0.0235(6) Uani 1 1 d . . . . .
C14 C 0.7261(3) 0.8746(3) 0.3871(2) 0.0248(7) Uani 1 1 d . . . . .
H14 H 0.816237 0.865547 0.358971 0.030 Uiso 1 1 calc R U . . .
C15 C 0.2896(3) 1.0024(3) 0.3652(2) 0.0254(7) Uani 1 1 d . . . . .
H15A H 0.266713 1.040980 0.412757 0.030 Uiso 1 1 calc R U . . .
H15B H 0.262598 0.934689 0.392806 0.030 Uiso 1 1 calc R U . . .
C16 C 0.2222(3) 1.0600(3) 0.2933(2) 0.0300(7) Uani 1 1 d . . . . .
H16A H 0.130126 1.083851 0.321009 0.036 Uiso 1 1 calc R U . . .
H16B H 0.262256 1.120775 0.257477 0.036 Uiso 1 1 calc R U . . .
C17 C 0.1574(4) 1.0424(4) 0.1733(3) 0.0503(11) Uani 1 1 d . . . . .
H17A H 0.176498 1.000543 0.129348 0.075 Uiso 1 1 calc R U . . .
H17B H 0.178887 1.110521 0.142231 0.075 Uiso 1 1 calc R U . . .
H17C H 0.065298 1.048931 0.204824 0.075 Uiso 1 1 calc R U . . .
C18 C 0.8097(3) 0.9595(3) 0.2057(3) 0.0353(8) Uani 1 1 d . . . . .
H18A H 0.852324 0.887074 0.219619 0.042 Uiso 1 1 calc R U . . .
H18B H 0.847585 1.000057 0.229654 0.042 Uiso 1 1 calc R U . . .
C19 C 0.8331(4) 0.9977(3) 0.1069(3) 0.0406(9) Uani 1 1 d . . . . .
H19A H 0.781368 1.067038 0.094475 0.049 Uiso 1 1 calc R U . . .
H19B H 0.925339 1.004281 0.081101 0.049 Uiso 1 1 calc R U . . .
C20 C 0.8790(5) 0.8369(4) 0.0649(3) 0.0507(11) Uani 1 1 d . . . . .
H20A H 0.866436 0.807220 0.020427 0.076 Uiso 1 1 calc R U . . .
H20B H 0.852524 0.793292 0.125045 0.076 Uiso 1 1 calc R U . . .
H20C H 0.970462 0.841624 0.051340 0.076 Uiso 1 1 calc R U . . .
C21 C 0.4480(3) 0.5235(2) 0.7344(2) 0.0221(6) Uani 1 1 d . . . . .
C22 C 0.5437(3) 0.5189(2) 0.7786(2) 0.0251(7) Uani 1 1 d . . . . .
H22 H 0.623350 0.540851 0.744578 0.030 Uiso 1 1 calc R U . . .
C23 C 0.5202(3) 0.4818(3) 0.8730(2) 0.0277(7) Uani 1 1 d . . . . .
H23 H 0.584986 0.477600 0.901769 0.033 Uiso 1 1 calc R U . . .
C24 C 0.4007(4) 0.4511(2) 0.9247(2) 0.0290(7) Uani 1 1 d . . . . .
H24 H 0.384918 0.427010 0.988021 0.035 Uiso 1 1 calc R U . . .
C25 C 0.3049(3) 0.4565(2) 0.8814(2) 0.0279(7) Uani 1 1 d . . . . .
H25 H 0.225071 0.435249 0.916030 0.034 Uiso 1 1 calc R U . . .
C26 C 0.3270(3) 0.4933(2) 0.7869(2) 0.0240(6) Uani 1 1 d . . . . .
H26 H 0.261544 0.497813 0.758583 0.029 Uiso 1 1 calc R U . . .
C27 C 0.3999(3) 0.6102(2) 0.5875(2) 0.0211(6) Uani 1 1 d . . . . .
C28 C 0.1938(3) 0.6805(3) 0.5785(2) 0.0270(7) Uani 1 1 d . . . . .
H28 H 0.104517 0.694821 0.607874 0.032 Uiso 1 1 calc R U . . .
C29 C 0.3582(3) 0.6978(2) 0.4436(2) 0.0227(6) Uani 1 1 d . . . . .
C30 C 0.4492(3) 0.6445(2) 0.4925(2) 0.0218(6) Uani 1 1 d . . . . .
C31 C 0.5828(3) 0.6324(2) 0.4448(2) 0.0218(6) Uani 1 1 d . . . . .
H31 H 0.646181 0.595984 0.476250 0.026 Uiso 1 1 calc R U . . .
C32 C 0.6204(3) 0.6729(2) 0.3541(2) 0.0215(6) Uani 1 1 d . . . . .
C33 C 0.5241(3) 0.7237(2) 0.3057(2) 0.0234(6) Uani 1 1 d . . . . .
C34 C 0.3954(3) 0.7356(3) 0.3501(2) 0.0248(7) Uani 1 1 d . . . . .
H34 H 0.331992 0.769083 0.318018 0.030 Uiso 1 1 calc R U . . .
C35 C 0.8438(3) 0.6154(3) 0.3471(2) 0.0276(7) Uani 1 1 d . . . . .
H35A H 0.840062 0.541314 0.365070 0.033 Uiso 1 1 calc R U . . .
H35B H 0.831718 0.639765 0.401844 0.033 Uiso 1 1 calc R U . . .
C36 C 0.9722(3) 0.6335(3) 0.2829(3) 0.0342(8) Uani 1 1 d . . . . .
H36A H 1.041987 0.581281 0.303738 0.041 Uiso 1 1 calc R U . . .
H36B H 0.974177 0.627417 0.222652 0.041 Uiso 1 1 calc R U . . .
C37 C 1.1197(4) 0.7487(4) 0.2277(5) 0.0725(18) Uani 1 1 d . . . . .
H37A H 1.132789 0.745642 0.165320 0.109 Uiso 1 1 calc R U . . .
H37B H 1.182327 0.695322 0.254156 0.109 Uiso 1 1 calc R U . . .
H37C H 1.131654 0.816065 0.229116 0.109 Uiso 1 1 calc R U . . .
C38 C 0.4782(3) 0.7985(3) 0.1642(2) 0.0306(7) Uani 1 1 d . . . . .
H38A H 0.421236 0.859956 0.183358 0.037 Uiso 1 1 calc R U . . .
H38B H 0.424066 0.747700 0.171690 0.037 Uiso 1 1 calc R U . . .
C39 C 0.5543(3) 0.8265(3) 0.0679(2) 0.0299(7) Uani 1 1 d . . . . .
H39A H 0.605654 0.879533 0.059809 0.036 Uiso 1 1 calc R U . . .
H39B H 0.613961 0.765661 0.049411 0.036 Uiso 1 1 calc R U . . .
C40 C 0.5239(4) 0.9079(3) -0.0747(2) 0.0360(8) Uani 1 1 d . . . . .
H40A H 0.458290 0.937716 -0.108389 0.054 Uiso 1 1 calc R U . . .
H40B H 0.586077 0.854311 -0.101938 0.054 Uiso 1 1 calc R U . . .
H40C H 0.569036 0.961425 -0.076435 0.054 Uiso 1 1 calc R U . . .
Cl1 Cl 0.77651(8) 0.48721(7) 0.59073(6) 0.03157(17) Uani 1 1 d . . . . .
Cl2 Cl 0.13497(8) 0.92216(7) 0.60813(6) 0.03514(19) Uani 1 1 d . . . . .
P1 P 0.87805(8) 0.61081(7) 0.83859(6) 0.02987(19) Uani 1 1 d . . . . .
F1 F 0.9365(3) 0.7112(2) 0.7796(2) 0.0690(9) Uani 1 1 d . . . . .
F2 F 0.8807(4) 0.5821(2) 0.7490(2) 0.0748(10) Uani 1 1 d . . . . .
F3 F 0.7353(3) 0.6741(2) 0.8429(2) 0.0678(9) Uani 1 1 d . . . . .
F4 F 0.8201(3) 0.5112(2) 0.8965(2) 0.0622(8) Uani 1 1 d . . . . .
F5 F 0.8742(3) 0.6418(3) 0.92682(18) 0.0644(8) Uani 1 1 d . . . . .
F6 F 1.0197(2) 0.5481(2) 0.8335(2) 0.0595(7) Uani 1 1 d . . . . .
O9 O 0.9831(3) 0.6313(2) 0.5226(2) 0.0412(7) Uani 1 1 d G . . . .
H9A H 0.932027 0.587183 0.553213 0.062 Uiso 1 1 d G U . . .
H9B H 1.049985 0.602311 0.486965 0.062 Uiso 1 1 d G U . . .
O10A O 0.0193(3) 0.8677(3) 0.4699(3) 0.0372(12) Uani 0.753(9) 1 d G . P A 1
H10A H -0.015163 0.920327 0.434839 0.056 Uiso 0.753(9) 1 d G U P A 1
H10B H 0.020199 0.891052 0.514382 0.056 Uiso 0.753(9) 1 d G U P A 1
O10B O 0.0347(13) 0.8256(14) 0.4003(11) 0.071(6) Uani 0.247(9) 1 d . . P A 2
H10C H 0.046109 0.889090 0.380449 0.107 Uiso 0.247(9) 1 d . U P A 2
H10D H 0.054180 0.801790 0.352810 0.107 Uiso 0.247(9) 1 d . U P A 2

loop_
_atom_site_aniso_label
_atom_site_aniso_U_11
_atom_site_aniso_U_22
_atom_site_aniso_U_33
_atom_site_aniso_U_23
_atom_site_aniso_U_13
_atom_site_aniso_U_12
Re1 0.02083(8) 0.02063(8) 0.01995(7) 0.00001(5) -0.00698(5) -0.00451(5)
O1 0.0175(11) 0.0335(13) 0.0228(11) 0.0018(9) -0.0060(9) -0.0046(9)
O2 0.0418(15) 0.0448(16) 0.0367(15) -0.0061(12) -0.0212(12) -0.0047(12)
O3 0.0219(12) 0.0370(13) 0.0233(12) -0.0012(10) -0.0021(9) -0.0086(10)
O4 0.0393(15) 0.0554(18) 0.0389(16) -0.0148(14) -0.0067(12) -0.0077(13)
O5 0.0187(11) 0.0323(12) 0.0244(12) -0.0007(10) -0.0051(9) -0.0048(9)
O6 0.0288(14) 0.0387(15) 0.066(2) 0.0004(14) -0.0121(13) -0.0119(12)
O7 0.0248(12) 0.0339(13) 0.0235(12) -0.0003(10) -0.0086(9) -0.0060(10)
O8 0.0316(13) 0.0438(15) 0.0260(12) 0.0004(11) -0.0115(10) -0.0126(11)
N1 0.0177(13) 0.0249(14) 0.0245(14) 0.0002(11) -0.0086(11) -0.0037(10)
N2 0.0197(13) 0.0285(14) 0.0274(14) -0.0012(11) -0.0089(11) -0.0024(11)
N3 0.0164(13) 0.0292(15) 0.0336(16) -0.0046(12) -0.0087(12) -0.0021(11)
N4 0.0183(13) 0.0251(14) 0.0239(14) -0.0016(11) -0.0058(11) -0.0036(11)
N5 0.0178(13) 0.0320(15) 0.0256(14) -0.0031(12) -0.0065(11) -0.0055(11)
N6 0.0183(13) 0.0330(15) 0.0268(14) -0.0032(12) -0.0090(11) -0.0057(11)
C1 0.0228(15) 0.0167(14) 0.0256(16) 0.0003(12) -0.0090(13) -0.0026(12)
C2 0.0274(17) 0.0237(16) 0.0288(17) -0.0028(13) -0.0118(14) -0.0070(13)
C3 0.0391(19) 0.0234(16) 0.0271(17) -0.0073(13) -0.0154(15) -0.0046(14)
C4 0.0320(18) 0.0273(17) 0.0194(15) -0.0087(13) -0.0003(13) -0.0001(14)
C5 0.0207(15) 0.0265(17) 0.0286(17) -0.0050(14) -0.0028(13) 0.0005(13)
C6 0.0175(15) 0.0206(15) 0.0287(17) -0.0006(13) -0.0085(13) 0.0008(12)
C7 0.0205(15) 0.0171(14) 0.0266(16) -0.0020(12) -0.0092(12) -0.0035(12)
C8 0.0208(16) 0.0295(17) 0.0335(18) -0.0041(14) -0.0116(14) -0.0011(13)
C9 0.0182(15) 0.0210(15) 0.0270(16) -0.0032(12) -0.0083(12) -0.0042(12)
C10 0.0157(14) 0.0158(14) 0.0281(16) -0.0042(12) -0.0058(12) -0.0035(11)
C11 0.0174(14) 0.0193(14) 0.0252(16) -0.0029(12) -0.0058(12) -0.0030(11)
C12 0.0188(15) 0.0201(15) 0.0272(16) -0.0025(12) -0.0085(12) -0.0037(12)
C13 0.0213(15) 0.0230(15) 0.0246(16) -0.0035(13) -0.0033(13) -0.0065(12)
C14 0.0174(15) 0.0261(16) 0.0307(17) -0.0056(13) -0.0048(13) -0.0063(12)
C15 0.0165(15) 0.0292(17) 0.0269(17) -0.0020(13) -0.0051(13) -0.0037(12)
C16 0.0230(16) 0.0329(18) 0.0301(18) 0.0008(14) -0.0096(14) -0.0032(14)
C17 0.044(2) 0.069(3) 0.043(2) 0.001(2) -0.026(2) -0.019(2)
C18 0.0212(17) 0.049(2) 0.0319(19) -0.0068(17) -0.0001(14) -0.0115(16)
C19 0.034(2) 0.042(2) 0.036(2) -0.0040(17) -0.0015(16) -0.0071(17)
C20 0.049(3) 0.054(3) 0.047(3) -0.006(2) -0.016(2) -0.007(2)
C21 0.0244(16) 0.0208(15) 0.0200(15) -0.0056(12) -0.0047(12) -0.0023(12)
C22 0.0216(15) 0.0241(16) 0.0271(17) -0.0028(13) -0.0076(13) -0.0017(12)
C23 0.0287(17) 0.0239(16) 0.0286(17) -0.0004(13) -0.0150(14) 0.0021(13)
C24 0.0384(19) 0.0188(15) 0.0246(17) 0.0034(13) -0.0105(14) -0.0026(14)
C25 0.0327(18) 0.0193(15) 0.0284(17) 0.0012(13) -0.0047(14) -0.0107(13)
C26 0.0261(16) 0.0213(15) 0.0270(17) -0.0042(13) -0.0074(13) -0.0090(13)
C27 0.0210(15) 0.0230(15) 0.0217(15) -0.0040(12) -0.0071(12) -0.0073(12)
C28 0.0177(15) 0.0336(18) 0.0290(17) -0.0052(14) -0.0049(13) -0.0069(13)
C29 0.0198(15) 0.0244(16) 0.0247(16) -0.0037(13) -0.0066(12) -0.0066(12)
C30 0.0195(15) 0.0222(15) 0.0251(16) -0.0029(12) -0.0074(12) -0.0069(12)
C31 0.0199(15) 0.0212(15) 0.0257(16) -0.0028(12) -0.0097(12) -0.0037(12)
C32 0.0169(14) 0.0215(15) 0.0259(16) -0.0049(12) -0.0053(12) -0.0041(12)
C33 0.0283(17) 0.0224(15) 0.0204(15) -0.0015(12) -0.0085(13) -0.0073(13)
C34 0.0227(16) 0.0254(16) 0.0278(17) -0.0020(13) -0.0117(13) -0.0050(13)
C35 0.0210(16) 0.0297(17) 0.0293(17) -0.0010(14) -0.0078(13) -0.0041(13)
C36 0.0241(17) 0.039(2) 0.036(2) -0.0059(16) -0.0097(15) -0.0006(15)
C37 0.031(2) 0.067(3) 0.101(5) 0.020(3) -0.017(3) -0.021(2)
C38 0.0283(17) 0.0357(19) 0.0252(17) -0.0001(14) -0.0109(14) -0.0040(14)
C39 0.0300(18) 0.0324(18) 0.0269(17) -0.0018(14) -0.0106(14) -0.0059(14)
C40 0.045(2) 0.037(2) 0.0266(18) -0.0005(15) -0.0130(16) -0.0123(17)
Cl1 0.0206(4) 0.0382(4) 0.0340(4) -0.0072(3) -0.0083(3) -0.0013(3)
Cl2 0.0223(4) 0.0407(5) 0.0360(4) 0.0023(4) -0.0092(3) -0.0047(3)
P1 0.0243(4) 0.0346(5) 0.0269(4) 0.0023(4) -0.0083(3) -0.0071(4)
F1 0.0704(19) 0.0450(15) 0.0654(19) 0.0088(13) 0.0073(15) -0.0203(14)
F2 0.117(3) 0.0581(18) 0.0591(18) -0.0182(15) -0.0568(19) 0.0177(17)
F3 0.0390(14) 0.0562(17) 0.109(3) -0.0216(17) -0.0314(16) 0.0087(12)
F4 0.0483(15) 0.0459(15) 0.078(2) 0.0068(14) -0.0048(14) -0.0211(12)
F5 0.0707(19) 0.089(2) 0.0412(15) -0.0170(14) -0.0121(14) -0.0273(17)
F6 0.0286(12) 0.0672(18) 0.0711(19) -0.0037(14) -0.0149(12) 0.0009(12)
O9 0.0249(13) 0.0378(15) 0.0586(19) -0.0172(14) -0.0028(12) -0.0047(11)
O10A 0.0289(19) 0.0287(18) 0.053(3) 0.0011(16) -0.0196(17) -0.0032(14)
O10B 0.035(7) 0.099(13) 0.062(10) 0.025(9) -0.027(7) -0.011(7)

loop_
_atom_type_symbol
_atom_type_description
_atom_type_scat_dispersion_real
_atom_type_scat_dispersion_imag
_atom_type_scat_source
C C 0.0181 0.0091 'International Tables Vol C Tables 4.2.6.8 and 6.1.1.4'
H H 0.0000 0.0000 'International Tables Vol C Tables 4.2.6.8 and 6.1.1.4'
Cl Cl 0.3639 0.7018 'International Tables Vol C Tables 4.2.6.8 and 6.1.1.4'
F F 0.0727 0.0534 'International Tables Vol C Tables 4.2.6.8 and 6.1.1.4'
N N 0.0311 0.0180 'International Tables Vol C Tables 4.2.6.8 and 6.1.1.4'
O O 0.0492 0.0322 'International Tables Vol C Tables 4.2.6.8 and 6.1.1.4'
P P 0.2955 0.4335 'International Tables Vol C Tables 4.2.6.8 and 6.1.1.4'
Re Re -5.2083 5.8923 'International Tables Vol C Tables 4.2.6.8 and 6.1.1.4'

loop_
_exptl_crystal_face_index_h
_exptl_crystal_face_index_k
_exptl_crystal_face_index_l
_exptl_crystal_face_perp_dist
0 0 -1 0.0132
0 0 1 0.0132
-1 0 -1 0.0171
1 0 1 0.0171
-1 0 0 0.0222
1 0 0 0.0222
0 5 1 0.0697
0 -5 -1 0.0697

loop_
_geom_angle_atom_site_label_1
_geom_angle_atom_site_label_2
_geom_angle_atom_site_label_3
_geom_angle
_geom_angle_site_symmetry_1
_geom_angle_site_symmetry_3
_geom_angle_publ_flag
C1 Re1 C21 101.30(12) . . ?
C2 Re1 C1 36.93(12) . . ?
C2 Re1 C21 119.25(12) . . ?
C3 Re1 C1 66.27(12) . . ?
C3 Re1 C2 36.76(12) . . ?
C3 Re1 C5 66.03(13) . . ?
C3 Re1 C6 78.11(13) . . ?
C3 Re1 C21 152.04(13) . . ?
C3 Re1 C22 120.64(13) . . ?
C3 Re1 C23 104.16(13) . . ?
C3 Re1 C24 110.19(13) . . ?
C3 Re1 C26 170.91(13) . . ?
C4 Re1 C1 78.91(12) . . ?
C4 Re1 C2 66.62(13) . . ?
C4 Re1 C3 36.75(13) . . ?
C4 Re1 C5 36.99(13) . . ?
C4 Re1 C6 66.63(12) . . ?
C4 Re1 C21 170.22(13) . . ?
C4 Re1 C22 152.32(13) . . ?
C4 Re1 C23 120.27(13) . . ?
C4 Re1 C24 102.62(13) . . ?
C4 Re1 C25 108.66(13) . . ?
C4 Re1 C26 134.45(13) . . ?
C5 Re1 C1 66.51(12) . . ?
C5 Re1 C2 78.39(13) . . ?
C5 Re1 C21 134.10(12) . . ?
C5 Re1 C23 151.96(13) . . ?
C5 Re1 C24 119.38(13) . . ?
C6 Re1 C1 37.06(11) . . ?
C6 Re1 C2 66.51(12) . . ?
C6 Re1 C5 36.76(12) . . ?
C6 Re1 C21 107.61(12) . . ?
C6 Re1 C22 134.74(12) . . ?
C6 Re1 C23 171.16(12) . . ?
C6 Re1 C24 150.74(13) . . ?
C6 Re1 C26 100.58(12) . . ?
C22 Re1 C1 108.60(12) . . ?
C22 Re1 C2 102.86(13) . . ?
C22 Re1 C5 170.25(12) . . ?
C22 Re1 C21 36.95(12) . . ?
C22 Re1 C23 36.82(12) . . ?
C22 Re1 C24 66.43(12) . . ?
C22 Re1 C26 66.67(12) . . ?
C23 Re1 C1 135.82(12) . . ?
C23 Re1 C2 110.09(13) . . ?
C23 Re1 C21 66.36(12) . . ?
C24 Re1 C1 171.96(12) . . ?
C24 Re1 C2 136.35(13) . . ?
C24 Re1 C21 78.56(12) . . ?
C24 Re1 C23 36.74(13) . . ?
C25 Re1 C1 150.32(12) . . ?
C25 Re1 C2 172.04(12) . . ?
C25 Re1 C3 136.00(13) . . ?
C25 Re1 C5 101.75(13) . . ?
C25 Re1 C6 118.28(13) . . ?
C25 Re1 C21 66.40(12) . . ?
C25 Re1 C22 78.38(13) . . ?
C25 Re1 C23 66.13(13) . . ?
C25 Re1 C24 36.83(13) . . ?
C25 Re1 C26 36.95(12) . . ?
C26 Re1 C1 117.97(12) . . ?
C26 Re1 C2 150.72(12) . . ?
C26 Re1 C5 107.51(13) . . ?
C26 Re1 C21 36.99(12) . . ?
C26 Re1 C23 78.53(13) . . ?
C26 Re1 C24 66.66(12) . . ?
C12 O1 C15 116.1(2) . . ?
C16 O2 C17 111.3(3) . . ?
C13 O3 C18 115.6(3) . . ?
C19 O4 C20 115.9(3) . . ?
C32 O5 C35 116.8(3) . . ?
C37 O6 C36 111.9(4) . . ?
C33 O7 C38 117.0(3) . . ?
C39 O8 C40 110.8(3) . . ?
C1 N1 H1 114(3) . . ?
C7 N1 H1 119(3) . . ?
C7 N1 C1 126.8(3) . . ?
C8 N2 C7 118.5(3) . . ?
C8 N3 H3 120(3) . . ?
C8 N3 C9 121.1(3) . . ?
C9 N3 H3 119(3) . . ?
C21 N4 H4 112(3) . . ?
C27 N4 H4 120(3) . . ?
C27 N4 C21 128.1(3) . . ?
C28 N5 C27 118.2(3) . . ?
C28 N6 H6 118(2) . . ?
C28 N6 C29 120.8(3) . . ?
C29 N6 H6 121(2) . . ?
N1 C1 Re1 130.6(2) . . ?
N1 C1 C2 124.1(3) . . ?
N1 C1 C6 116.9(3) . . ?
C2 C1 Re1 71.16(18) . . ?
C2 C1 C6 119.0(3) . . ?
C6 C1 Re1 70.80(17) . . ?
Re1 C2 H2 129.0 . . ?
C1 C2 Re1 71.91(18) . . ?
C1 C2 H2 120.1 . . ?
C3 C2 Re1 71.30(19) . . ?
C3 C2 C1 119.8(3) . . ?
C3 C2 H2 120.1 . . ?
Re1 C3 H3A 129.8 . . ?
C2 C3 Re1 71.94(19) . . ?
C2 C3 H3A 119.4 . . ?
C4 C3 Re1 71.48(19) . . ?
C4 C3 C2 121.2(3) . . ?
C4 C3 H3A 119.4 . . ?
Re1 C4 H4A 128.2 . . ?
C3 C4 Re1 71.77(19) . . ?
C3 C4 H4A 120.4 . . ?
C3 C4 C5 119.2(3) . . ?
C5 C4 Re1 71.77(19) . . ?
C5 C4 H4A 120.4 . . ?
Re1 C5 H5 129.9 . . ?
C4 C5 Re1 71.25(19) . . ?
C4 C5 H5 119.8 . . ?
C6 C5 Re1 71.52(18) . . ?
C6 C5 C4 120.3(3) . . ?
C6 C5 H5 119.8 . . ?
Re1 C6 H6A 128.7 . . ?
C1 C6 Re1 72.14(17) . . ?
C1 C6 H6A 119.8 . . ?
C5 C6 Re1 71.72(18) . . ?
C5 C6 C1 120.5(3) . . ?
C5 C6 H6A 119.8 . . ?
N1 C7 C10 121.5(3) . . ?
N2 C7 N1 116.7(3) . . ?
N2 C7 C10 121.8(3) . . ?
N2 C8 N3 124.1(3) . . ?
N2 C8 H8 118.0 . . ?
N3 C8 H8 118.0 . . ?
N3 C9 C10 118.4(3) . . ?
N3 C9 C14 119.5(3) . . ?
C14 C9 C10 122.1(3) . . ?
C9 C10 C7 116.1(3) . . ?
C9 C10 C11 117.7(3) . . ?
C11 C10 C7 126.2(3) . . ?
C10 C11 H11 119.6 . . ?
C12 C11 C10 120.7(3) . . ?
C12 C11 H11 119.6 . . ?
O1 C12 C11 125.4(3) . . ?
O1 C12 C13 114.2(3) . . ?
C11 C12 C13 120.4(3) . . ?
O3 C13 C12 115.8(3) . . ?
O3 C13 C14 124.6(3) . . ?
C14 C13 C12 119.6(3) . . ?
C9 C14 H14 120.3 . . ?
C13 C14 C9 119.5(3) . . ?
C13 C14 H14 120.3 . . ?
O1 C15 H15A 110.0 . . ?
O1 C15 H15B 110.0 . . ?
O1 C15 C16 108.3(3) . . ?
H15A C15 H15B 108.4 . . ?
C16 C15 H15A 110.0 . . ?
C16 C15 H15B 110.0 . . ?
O2 C16 C15 109.3(3) . . ?
O2 C16 H16A 109.8 . . ?
O2 C16 H16B 109.8 . . ?
C15 C16 H16A 109.8 . . ?
C15 C16 H16B 109.8 . . ?
H16A C16 H16B 108.3 . . ?
O2 C17 H17A 109.5 . . ?
O2 C17 H17B 109.5 . . ?
O2 C17 H17C 109.5 . . ?
H17A C17 H17B 109.5 . . ?
H17A C17 H17C 109.5 . . ?
H17B C17 H17C 109.5 . . ?
O3 C18 H18A 109.6 . . ?
O3 C18 H18B 109.6 . . ?
O3 C18 C19 110.4(3) . . ?
H18A C18 H18B 108.1 . . ?
C19 C18 H18A 109.6 . . ?
C19 C18 H18B 109.6 . . ?
O4 C19 C18 115.4(3) . . ?
O4 C19 H19A 108.4 . . ?
O4 C19 H19B 108.4 . . ?
C18 C19 H19A 108.4 . . ?
C18 C19 H19B 108.4 . . ?
H19A C19 H19B 107.5 . . ?
O4 C20 H20A 109.5 . . ?
O4 C20 H20B 109.5 . . ?
O4 C20 H20C 109.5 . . ?
H20A C20 H20B 109.5 . . ?
H20A C20 H20C 109.5 . . ?
H20B C20 H20C 109.5 . . ?
N4 C21 Re1 130.2(2) . . ?
N4 C21 C22 116.8(3) . . ?
N4 C21 C26 124.0(3) . . ?
C22 C21 Re1 70.76(18) . . ?
C22 C21 C26 119.2(3) . . ?
C26 C21 Re1 70.75(18) . . ?
Re1 C22 H22 128.4 . . ?
C21 C22 Re1 72.29(18) . . ?
C21 C22 H22 119.9 . . ?
C23 C22 Re1 71.72(19) . . ?
C23 C22 C21 120.3(3) . . ?
C23 C22 H22 119.9 . . ?
Re1 C23 H23 129.7 . . ?
C22 C23 Re1 71.46(18) . . ?
C22 C23 H23 119.8 . . ?
C24 C23 Re1 71.53(19) . . ?
C24 C23 C22 120.4(3) . . ?
C24 C23 H23 119.8 . . ?
Re1 C24 H24 129.0 . . ?
C23 C24 Re1 71.73(18) . . ?
C23 C24 H24 120.2 . . ?
C23 C24 C25 119.6(3) . . ?
C25 C24 Re1 71.39(18) . . ?
C25 C24 H24 120.2 . . ?
Re1 C25 H25 129.3 . . ?
C24 C25 Re1 71.77(19) . . ?
C24 C25 H25 119.6 . . ?
C24 C25 C26 120.7(3) . . ?
C26 C25 Re1 71.70(18) . . ?
C26 C25 H25 119.6 . . ?
Re1 C26 H26 128.5 . . ?
C21 C26 Re1 72.25(18) . . ?
C21 C26 H26 120.1 . . ?
C25 C26 Re1 71.35(19) . . ?
C25 C26 C21 119.7(3) . . ?
C25 C26 H26 120.1 . . ?
N4 C27 C30 121.0(3) . . ?
N5 C27 N4 117.2(3) . . ?
N5 C27 C30 121.8(3) . . ?
N5 C28 N6 124.4(3) . . ?
N5 C28 H28 117.8 . . ?
N6 C28 H28 117.8 . . ?
N6 C29 C30 118.1(3) . . ?
N6 C29 C34 120.1(3) . . ?
C34 C29 C30 121.7(3) . . ?
C29 C30 C27 116.7(3) . . ?
C29 C30 C31 118.1(3) . . ?
C31 C30 C27 125.2(3) . . ?
C30 C31 H31 119.7 . . ?
C32 C31 C30 120.5(3) . . ?
C32 C31 H31 119.7 . . ?
O5 C32 C31 125.7(3) . . ?
O5 C32 C33 114.5(3) . . ?
C31 C32 C33 119.7(3) . . ?
O7 C33 C32 114.9(3) . . ?
O7 C33 C34 124.6(3) . . ?
C34 C33 C32 120.5(3) . . ?
C29 C34 H34 120.4 . . ?
C33 C34 C29 119.3(3) . . ?
C33 C34 H34 120.4 . . ?
O5 C35 H35A 110.0 . . ?
O5 C35 H35B 110.0 . . ?
O5 C35 C36 108.4(3) . . ?
H35A C35 H35B 108.4 . . ?
C36 C35 H35A 110.0 . . ?
C36 C35 H35B 110.0 . . ?
O6 C36 C35 109.7(3) . . ?
O6 C36 H36A 109.7 . . ?
O6 C36 H36B 109.7 . . ?
C35 C36 H36A 109.7 . . ?
C35 C36 H36B 109.7 . . ?
H36A C36 H36B 108.2 . . ?
O6 C37 H37A 109.5 . . ?
O6 C37 H37B 109.5 . . ?
O6 C37 H37C 109.5 . . ?
H37A C37 H37B 109.5 . . ?
H37A C37 H37C 109.5 . . ?
H37B C37 H37C 109.5 . . ?
O7 C38 H38A 110.4 . . ?
O7 C38 H38B 110.4 . . ?
O7 C38 C39 106.6(3) . . ?
H38A C38 H38B 108.6 . . ?
C39 C38 H38A 110.4 . . ?
C39 C38 H38B 110.4 . . ?
O8 C39 C38 106.4(3) . . ?
O8 C39 H39A 110.5 . . ?
O8 C39 H39B 110.5 . . ?
C38 C39 H39A 110.5 . . ?
C38 C39 H39B 110.5 . . ?
H39A C39 H39B 108.6 . . ?
O8 C40 H40A 109.5 . . ?
O8 C40 H40B 109.5 . . ?
O8 C40 H40C 109.5 . . ?
H40A C40 H40B 109.5 . . ?
H40A C40 H40C 109.5 . . ?
H40B C40 H40C 109.5 . . ?
F1 P1 F3 89.98(17) . . ?
F2 P1 F1 89.66(19) . . ?
F2 P1 F3 89.76(18) . . ?
F4 P1 F1 179.70(19) . . ?
F4 P1 F2 90.05(19) . . ?
F4 P1 F3 90.00(16) . . ?
F4 P1 F5 90.82(17) . . ?
F4 P1 F6 90.10(15) . . ?
F5 P1 F1 89.47(18) . . ?
F5 P1 F2 178.79(18) . . ?
F5 P1 F3 89.39(18) . . ?
F5 P1 F6 91.04(17) . . ?
F6 P1 F1 89.91(16) . . ?
F6 P1 F2 89.81(17) . . ?
F6 P1 F3 179.56(19) . . ?
H9A O9 H9B 109.5 . . ?
H10A O10A H10B 104.6 . . ?
H10C O10B H10D 105.1(15) . . ?

loop_
_geom_bond_atom_site_label_1
_geom_bond_atom_site_label_2
_geom_bond_distance
_geom_bond_site_symmetry_2
_geom_bond_publ_flag
Re1 C1 2.259(3) . ?
Re1 C2 2.250(3) . ?
Re1 C3 2.241(3) . ?
Re1 C4 2.238(3) . ?
Re1 C5 2.244(3) . ?
Re1 C6 2.242(3) . ?
Re1 C21 2.264(3) . ?
Re1 C22 2.244(3) . ?
Re1 C23 2.247(3) . ?
Re1 C24 2.244(3) . ?
Re1 C25 2.239(3) . ?
Re1 C26 2.244(3) . ?
O1 C12 1.358(4) . ?
O1 C15 1.441(4) . ?
O2 C16 1.422(5) . ?
O2 C17 1.425(5) . ?
O3 C13 1.348(4) . ?
O3 C18 1.456(4) . ?
O4 C19 1.410(5) . ?
O4 C20 1.418(5) . ?
O5 C32 1.352(4) . ?
O5 C35 1.442(4) . ?
O6 C36 1.422(5) . ?
O6 C37 1.421(5) . ?
O7 C33 1.342(4) . ?
O7 C38 1.439(4) . ?
O8 C39 1.414(4) . ?
O8 C40 1.426(4) . ?
N1 H1 0.82(4) . ?
N1 C1 1.415(4) . ?
N1 C7 1.349(4) . ?
N2 C7 1.347(4) . ?
N2 C8 1.319(4) . ?
N3 H3 0.84(4) . ?
N3 C8 1.322(5) . ?
N3 C9 1.381(4) . ?
N4 H4 0.82(4) . ?
N4 C21 1.408(4) . ?
N4 C27 1.353(4) . ?
N5 C27 1.345(4) . ?
N5 C28 1.312(4) . ?
N6 H6 0.98(4) . ?
N6 C28 1.324(4) . ?
N6 C29 1.379(4) . ?
C1 C2 1.428(5) . ?
C1 C6 1.431(4) . ?
C2 H2 0.9500 . ?
C2 C3 1.416(5) . ?
C3 H3A 0.9500 . ?
C3 C4 1.412(5) . ?
C4 H4A 0.9500 . ?
C4 C5 1.422(5) . ?
C5 H5 0.9500 . ?
C5 C6 1.415(5) . ?
C6 H6A 0.9500 . ?
C7 C10 1.441(4) . ?
C8 H8 0.9500 . ?
C9 C10 1.411(4) . ?
C9 C14 1.394(5) . ?
C10 C11 1.415(4) . ?
C11 H11 0.9500 . ?
C11 C12 1.369(5) . ?
C12 C13 1.437(4) . ?
C13 C14 1.373(5) . ?
C14 H14 0.9500 . ?
C15 H15A 0.9900 . ?
C15 H15B 0.9900 . ?
C15 C16 1.499(5) . ?
C16 H16A 0.9900 . ?
C16 H16B 0.9900 . ?
C17 H17A 0.9800 . ?
C17 H17B 0.9800 . ?
C17 H17C 0.9800 . ?
C18 H18A 0.9900 . ?
C18 H18B 0.9900 . ?
C18 C19 1.484(5) . ?
C19 H19A 0.9900 . ?
C19 H19B 0.9900 . ?
C20 H20A 0.9800 . ?
C20 H20B 0.9800 . ?
C20 H20C 0.9800 . ?
C21 C22 1.429(5) . ?
C21 C26 1.430(4) . ?
C22 H22 0.9500 . ?
C22 C23 1.418(5) . ?
C23 H23 0.9500 . ?
C23 C24 1.415(5) . ?
C24 H24 0.9500 . ?
C24 C25 1.417(5) . ?
C25 H25 0.9500 . ?
C25 C26 1.421(5) . ?
C26 H26 0.9500 . ?
C27 C30 1.432(4) . ?
C28 H28 0.9500 . ?
C29 C30 1.405(4) . ?
C29 C34 1.404(5) . ?
C30 C31 1.429(4) . ?
C31 H31 0.9500 . ?
C31 C32 1.373(4) . ?
C32 C33 1.439(4) . ?
C33 C34 1.372(5) . ?
C34 H34 0.9500 . ?
C35 H35A 0.9900 . ?
C35 H35B 0.9900 . ?
C35 C36 1.501(5) . ?
C36 H36A 0.9900 . ?
C36 H36B 0.9900 . ?
C37 H37A 0.9800 . ?
C37 H37B 0.9800 . ?
C37 H37C 0.9800 . ?
C38 H38A 0.9900 . ?
C38 H38B 0.9900 . ?
C38 C39 1.503(5) . ?
C39 H39A 0.9900 . ?
C39 H39B 0.9900 . ?
C40 H40A 0.9800 . ?
C40 H40B 0.9800 . ?
C40 H40C 0.9800 . ?
P1 F1 1.596(3) . ?
P1 F2 1.591(3) . ?
P1 F3 1.597(3) . ?
P1 F4 1.582(3) . ?
P1 F5 1.582(3) . ?
P1 F6 1.583(3) . ?
O9 H9A 0.8700 . ?
O9 H9B 0.8699 . ?
O10A H10A 0.8700 . ?
O10A H10B 0.8695 . ?
O10B H10C 0.871(17) . ?
O10B H10D 0.86(2) . ?

loop_
_geom_hbond_atom_site_label_D
_geom_hbond_atom_site_label_H
_geom_hbond_atom_site_label_A
_geom_hbond_distance_DH
_geom_hbond_distance_HA
_geom_hbond_distance_DA
_geom_hbond_angle_DHA
_geom_hbond_site_symmetry_A
_geom_hbond_publ_flag
N1 H1 Cl2 0.82(4) 2.37(4) 3.176(3) 165(4) . yes
N3 H3 O9 0.84(4) 2.14(4) 2.740(4) 128(4) . yes
N3 H3 O10A 0.84(4) 2.46(4) 3.067(5) 131(4) 1_655 yes
N3 H3 O10B 0.84(4) 2.35(5) 3.114(14) 151(4) 1_655 yes
N4 H4 Cl1 0.82(4) 2.29(4) 3.097(3) 166(4) . yes
N6 H6 O10A 0.98(4) 1.91(4) 2.770(4) 145(3) . yes
N6 H6 O10B 0.98(4) 1.89(4) 2.859(13) 170(4) . yes
C4 H4A F4 0.95 2.55 3.268(4) 132.6 2_667 yes
C8 H8 F2 0.95 2.26 3.168(4) 159.1 . yes
C25 H25 F5 0.95 2.46 3.223(4) 137.8 2_667 yes
C36 H36A F2 0.99 2.50 3.126(5) 120.9 2_766 yes
O9 H9A Cl1 0.87 2.30 3.133(3) 161.0 . yes
O9 H9B Cl1 0.87 2.23 3.101(3) 173.3 2_766 yes
O10A H10A Cl2 0.87 2.30 3.123(3) 158.7 2_576 yes
O10A H10B Cl2 0.87 2.43 3.220(4) 151.1 . yes
O10B H10D O6 0.86(2) 2.081(3) 2.84(2) 146.5(9) 1_455 yes

loop_
_geom_torsion_atom_site_label_1
_geom_torsion_atom_site_label_2
_geom_torsion_atom_site_label_3
_geom_torsion_atom_site_label_4
_geom_torsion
_geom_torsion_site_symmetry_1
_geom_torsion_site_symmetry_2
_geom_torsion_site_symmetry_3
_geom_torsion_site_symmetry_4
_geom_torsion_publ_flag
Re1 C1 C2 C3 -54.9(3) . . . . ?
Re1 C1 C6 C5 55.1(3) . . . . ?
Re1 C2 C3 C4 -53.9(3) . . . . ?
Re1 C3 C4 C5 -55.9(3) . . . . ?
Re1 C4 C5 C6 -54.1(3) . . . . ?
Re1 C5 C6 C1 -55.3(3) . . . . ?
Re1 C21 C22 C23 55.4(3) . . . . ?
Re1 C21 C26 C25 -55.3(3) . . . . ?
Re1 C22 C23 C24 54.3(3) . . . . ?
Re1 C23 C24 C25 55.0(3) . . . . ?
Re1 C24 C25 C26 54.5(3) . . . . ?
Re1 C25 C26 C21 55.7(3) . . . . ?
O1 C12 C13 O3 0.5(4) . . . . ?
O1 C12 C13 C14 -179.3(3) . . . . ?
O1 C15 C16 O2 72.6(3) . . . . ?
O3 C13 C14 C9 179.6(3) . . . . ?
O3 C18 C19 O4 -69.3(4) . . . . ?
O5 C32 C33 O7 3.6(4) . . . . ?
O5 C32 C33 C34 -177.0(3) . . . . ?
O5 C35 C36 O6 76.5(4) . . . . ?
O7 C33 C34 C29 179.4(3) . . . . ?
O7 C38 C39 O8 177.6(3) . . . . ?
N1 C1 C2 Re1 -126.8(3) . . . . ?
N1 C1 C2 C3 178.3(3) . . . . ?
N1 C1 C6 Re1 126.6(3) . . . . ?
N1 C1 C6 C5 -178.3(3) . . . . ?
N1 C7 C10 C9 178.8(3) . . . . ?
N1 C7 C10 C11 -1.8(5) . . . . ?
N2 C7 C10 C9 -2.3(4) . . . . ?
N2 C7 C10 C11 177.0(3) . . . . ?
N3 C9 C10 C7 1.9(4) . . . . ?
N3 C9 C10 C11 -177.5(3) . . . . ?
N3 C9 C14 C13 177.9(3) . . . . ?
N4 C21 C22 Re1 126.1(3) . . . . ?
N4 C21 C22 C23 -178.5(3) . . . . ?
N4 C21 C26 Re1 -126.0(3) . . . . ?
N4 C21 C26 C25 178.7(3) . . . . ?
N4 C27 C30 C29 -179.5(3) . . . . ?
N4 C27 C30 C31 -2.2(5) . . . . ?
N5 C27 C30 C29 -0.3(5) . . . . ?
N5 C27 C30 C31 177.0(3) . . . . ?
N6 C29 C30 C27 1.0(4) . . . . ?
N6 C29 C30 C31 -176.5(3) . . . . ?
N6 C29 C34 C33 176.1(3) . . . . ?
C1 N1 C7 N2 0.4(5) . . . . ?
C1 N1 C7 C10 179.2(3) . . . . ?
C1 C2 C3 Re1 55.2(3) . . . . ?
C1 C2 C3 C4 1.2(5) . . . . ?
C2 C1 C6 Re1 -54.3(3) . . . . ?
C2 C1 C6 C5 0.8(5) . . . . ?
C2 C3 C4 Re1 54.2(3) . . . . ?
C2 C3 C4 C5 -1.7(5) . . . . ?
C3 C4 C5 Re1 55.9(3) . . . . ?
C3 C4 C5 C6 1.8(5) . . . . ?
C4 C5 C6 Re1 54.0(3) . . . . ?
C4 C5 C6 C1 -1.3(5) . . . . ?
C6 C1 C2 Re1 54.1(3) . . . . ?
C6 C1 C2 C3 -0.8(5) . . . . ?
C7 N1 C1 Re1 -62.8(4) . . . . ?
C7 N1 C1 C2 31.1(5) . . . . ?
C7 N1 C1 C6 -149.9(3) . . . . ?
C7 N2 C8 N3 1.3(5) . . . . ?
C7 C10 C11 C12 -179.6(3) . . . . ?
C8 N2 C7 N1 179.7(3) . . . . ?
C8 N2 C7 C10 0.8(5) . . . . ?
C8 N3 C9 C10 0.0(5) . . . . ?
C8 N3 C9 C14 -178.9(3) . . . . ?
C9 N3 C8 N2 -1.8(5) . . . . ?
C9 C10 C11 C12 -0.2(5) . . . . ?
C10 C9 C14 C13 -0.9(5) . . . . ?
C10 C11 C12 O1 179.8(3) . . . . ?
C10 C11 C12 C13 -1.3(5) . . . . ?
C11 C12 C13 O3 -178.5(3) . . . . ?
C11 C12 C13 C14 1.7(5) . . . . ?
C12 O1 C15 C16 -179.9(3) . . . . ?
C12 C13 C14 C9 -0.6(5) . . . . ?
C13 O3 C18 C19 174.1(3) . . . . ?
C14 C9 C10 C7 -179.2(3) . . . . ?
C14 C9 C10 C11 1.3(5) . . . . ?
C15 O1 C12 C11 -1.9(5) . . . . ?
C15 O1 C12 C13 179.2(3) . . . . ?
C17 O2 C16 C15 173.5(3) . . . . ?
C18 O3 C13 C12 177.0(3) . . . . ?
C18 O3 C13 C14 -3.2(5) . . . . ?
C20 O4 C19 C18 -64.5(5) . . . . ?
C21 N4 C27 N5 -1.7(5) . . . . ?
C21 N4 C27 C30 177.5(3) . . . . ?
C21 C22 C23 Re1 -55.7(3) . . . . ?
C21 C22 C23 C24 -1.4(5) . . . . ?
C22 C21 C26 Re1 53.5(3) . . . . ?
C22 C21 C26 C25 -1.8(5) . . . . ?
C22 C23 C24 Re1 -54.2(3) . . . . ?
C22 C23 C24 C25 0.7(5) . . . . ?
C23 C24 C25 Re1 -55.1(3) . . . . ?
C23 C24 C25 C26 -0.6(5) . . . . ?
C24 C25 C26 Re1 -54.6(3) . . . . ?
C24 C25 C26 C21 1.2(5) . . . . ?
C26 C21 C22 Re1 -53.5(3) . . . . ?
C26 C21 C22 C23 1.9(5) . . . . ?
C27 N4 C21 Re1 -62.9(4) . . . . ?
C27 N4 C21 C22 -149.6(3) . . . . ?
C27 N4 C21 C26 29.9(5) . . . . ?
C27 N5 C28 N6 1.7(5) . . . . ?
C27 C30 C31 C32 -176.5(3) . . . . ?
C28 N5 C27 N4 178.2(3) . . . . ?
C28 N5 C27 C30 -1.0(5) . . . . ?
C28 N6 C29 C30 -0.4(5) . . . . ?
C28 N6 C29 C34 -179.1(3) . . . . ?
C29 N6 C28 N5 -1.0(5) . . . . ?
C29 C30 C31 C32 0.6(5) . . . . ?
C30 C29 C34 C33 -2.5(5) . . . . ?
C30 C31 C32 O5 176.6(3) . . . . ?
C30 C31 C32 C33 -3.0(5) . . . . ?
C31 C32 C33 O7 -176.7(3) . . . . ?
C31 C32 C33 C34 2.7(5) . . . . ?
C32 O5 C35 C36 -172.7(3) . . . . ?
C32 C33 C34 C29 0.1(5) . . . . ?
C33 O7 C38 C39 -179.1(3) . . . . ?
C34 C29 C30 C27 179.6(3) . . . . ?
C34 C29 C30 C31 2.2(5) . . . . ?
C35 O5 C32 C31 3.9(5) . . . . ?
C35 O5 C32 C33 -176.5(3) . . . . ?
C37 O6 C36 C35 171.8(4) . . . . ?
C38 O7 C33 C32 174.4(3) . . . . ?
C38 O7 C33 C34 -5.0(5) . . . . ?
C40 O8 C39 C38 171.1(3) . . . . ?
